data_2239099
loop_
_publ_author_name
'Oshchapovsky, Igor'
'Pavlyuk, Volodymyr'
'Dmytriv, Grygoriy'
'Harbrecht, Bernd'

_publ_section_title
;
 Pentalanthanum zinc diplumbide, La~5~Zn~1{-~<i>x</i>}Pb~2+<i>x~</i>
 (<i>x</i> \\simeq 0.6)
;
_journal_issue 1
_journal_name_full 'Acta Crystallographica Section E'
_journal_page_first i2
_journal_page_last i3
_journal_paper_doi 10.1107/S1600536813033618
_journal_volume 70
_journal_year 2014
_chemical_formula_moiety 'La5 Pb2.606 Zn0.394'
_chemical_formula_sum 'La5 Pb2.606 Zn0.394'
_chemical_formula_weight 1259.40
_chemical_name_systematic
;
Pentalanthanum zinc diplumbide
;
_space_group_IT_number 140
_symmetry_cell_setting tetragonal
_symmetry_space_group_name_Hall '-I 4 2c'
_symmetry_space_group_name_H-M 'I 4/m c m'
_atom_sites_solution_primary direct
_atom_sites_solution_secondary difmap
_audit_creation_method SHELXL-97
_cell_angle_alpha 90.00
_cell_angle_beta 90.00
_cell_angle_gamma 90.00
_cell_formula_units_Z 4
_cell_length_a 12.7630(18)
_cell_length_b 12.7630(18)
_cell_length_c 6.3680(13)
_cell_measurement_reflns_used 3933
_cell_measurement_temperature 153(2)
_cell_measurement_theta_max 27.89
_cell_measurement_theta_min 4.52
_cell_volume 1037.3(3)
_computing_cell_refinement 'XSCANS (Bruker, 1999)'
_computing_data_collection 'XSCANS (Bruker, 1999)'
_computing_data_reduction 'XSCANS (Bruker, 1999)'
_computing_molecular_graphics
;
DIAMOND (Brandenburg, 2006) and <i>VESTA</i> (Momma & Izumi,
2008)
;
_computing_publication_material 'publCIF (Westrip, 2010)'
_computing_structure_refinement 'SHELXL97 (Sheldrick, 2008)'
_computing_structure_solution 'SHELXS97 (Sheldrick, 2008)'
_diffrn_ambient_temperature 153(2)
_diffrn_measured_fraction_theta_full 0.962
_diffrn_measured_fraction_theta_max 0.962
_diffrn_measurement_device_type 'Bruker P4 CCD'
_diffrn_measurement_method '\w scans'
_diffrn_radiation_monochromator graphite
_diffrn_radiation_source 'fine-focus sealed tube'
_diffrn_radiation_type MoK\a
_diffrn_radiation_wavelength 0.71073
_diffrn_reflns_av_R_equivalents 0.1221
_diffrn_reflns_av_sigmaI/netI 0.0423
_diffrn_reflns_limit_h_max 16
_diffrn_reflns_limit_h_min -16
_diffrn_reflns_limit_k_max 16
_diffrn_reflns_limit_k_min -15
_diffrn_reflns_limit_l_max 8
_diffrn_reflns_limit_l_min -8
_diffrn_reflns_number 3933
_diffrn_reflns_theta_full 27.89
_diffrn_reflns_theta_max 27.89
_diffrn_reflns_theta_min 4.52
_exptl_absorpt_coefficient_mu 63.039
_exptl_absorpt_correction_T_max 0.525
_exptl_absorpt_correction_T_min 0.332
_exptl_absorpt_correction_type multi-scan
_exptl_absorpt_process_details '(XSCANS; Bruker, 1999)'
_exptl_crystal_colour 'metallic grey'
_exptl_crystal_density_diffrn 8.068
_exptl_crystal_density_method 'not measured'
_exptl_crystal_description 'irregularly shaped'
_exptl_crystal_F_000 2041.6
_exptl_crystal_size_max 0.04
_exptl_crystal_size_mid 0.015
_exptl_crystal_size_min 0.01
_refine_diff_density_max 2.552
_refine_diff_density_min -1.271
_refine_ls_extinction_coef 39E2(4)
_refine_ls_extinction_expression Fc^*^=kFc[1+0.001xFc^2^\l^3^/sin(2\q)]^-1/4^
_refine_ls_extinction_method 'SHELXL97 (Sheldrick, 2008)'
_refine_ls_goodness_of_fit_ref 1.250
_refine_ls_matrix_type full
_refine_ls_number_parameters 18
_refine_ls_number_reflns 352
_refine_ls_number_restraints 0
_refine_ls_restrained_S_all 1.250
_refine_ls_R_factor_all 0.0238
_refine_ls_R_factor_gt 0.0238
_refine_ls_shift/su_max 0.012
_refine_ls_shift/su_mean 0.001
_refine_ls_structure_factor_coef Fsqd
_refine_ls_weighting_details 'calc w=1/[\s^2^(Fo^2^)+23.7905P] where P=(Fo^2^+2Fc^2^)/3'
_refine_ls_weighting_scheme calc
_refine_ls_wR_factor_gt 0.0578
_refine_ls_wR_factor_ref 0.0578
_reflns_number_gt 352
_reflns_number_total 365
_reflns_threshold_expression I>2\s(I)
_cod_data_source_file hb7160sup1.cf
_cod_data_source_block I
_cod_database_code 2239099
_cod_database_fobs_code 2239099

loop_
_symmetry_equiv_pos_as_xyz
'x, y, z'
'-x, -y, z'
'-y, x, z'
'y, -x, z'
'-x, y, -z+1/2'
'x, -y, -z+1/2'
'y, x, -z+1/2'
'-y, -x, -z+1/2'
'x+1/2, y+1/2, z+1/2'
'-x+1/2, -y+1/2, z+1/2'
'-y+1/2, x+1/2, z+1/2'
'y+1/2, -x+1/2, z+1/2'
'-x+1/2, y+1/2, -z+1'
'x+1/2, -y+1/2, -z+1'
'y+1/2, x+1/2, -z+1'
'-y+1/2, -x+1/2, -z+1'
'-x, -y, -z'
'x, y, -z'
'y, -x, -z'
'-y, x, -z'
'x, -y, z-1/2'
'-x, y, z-1/2'
'-y, -x, z-1/2'
'y, x, z-1/2'
'-x+1/2, -y+1/2, -z+1/2'
'x+1/2, y+1/2, -z+1/2'
'y+1/2, -x+1/2, -z+1/2'
'-y+1/2, x+1/2, -z+1/2'
'x+1/2, -y+1/2, z'
'-x+1/2, y+1/2, z'
'-y+1/2, -x+1/2, z'
'y+1/2, x+1/2, z'

loop_
_atom_site_type_symbol
_atom_site_label
_atom_site_fract_x
_atom_site_fract_y
_atom_site_fract_z
_atom_site_U_iso_or_equiv
_atom_site_adp_type
_atom_site_calc_flag
_atom_site_refinement_flags
_atom_site_occupancy
_atom_site_symmetry_multiplicity
La La1 0.08312(9) 0.21698(9) 0.0000 0.0229(4) Uani d S 1 2
La La2 0.0000 0.5000 0.2500 0.0188(6) Uani d S 1 8
Pb Pb3 0.16124(5) 0.66124(5) 0.0000 0.0187(4) Uani d S 1 4
Pb Pb4 0.0000 0.0000 0.2500 0.0231(9) Uani d SP 0.606(12) 8
Zn Zn4 0.0000 0.0000 0.2500 0.0231(9) Uani d SP 0.394(12) 8

loop_
_atom_site_aniso_label
_atom_site_aniso_U_11
_atom_site_aniso_U_22
_atom_site_aniso_U_33
_atom_site_aniso_U_12
_atom_site_aniso_U_13
_atom_site_aniso_U_23
La1 0.0150(6) 0.0150(6) 0.0386(9) 0.0005(4) 0.000 0.000
La2 0.0171(6) 0.0171(6) 0.0222(12) 0.000 0.000 0.000
Pb3 0.0137(4) 0.0137(4) 0.0287(7) -0.0013(3) 0.000 0.000
Pb4 0.0142(8) 0.0142(8) 0.0410(16) 0.000 0.000 0.000
Zn4 0.0142(8) 0.0142(8) 0.0410(16) 0.000 0.000 0.000

loop_
_atom_type_symbol
_atom_type_description
_atom_type_scat_dispersion_real
_atom_type_scat_dispersion_imag
_atom_type_scat_source
Zn Zn 0.2839 1.4301 'International Tables Vol C Tables 4.2.6.8 and 6.1.1.4'
La La -0.2871 2.4523 'International Tables Vol C Tables 4.2.6.8 and 6.1.1.4'
Pb Pb -3.3944 10.1111 'International Tables Vol C Tables 4.2.6.8 and 6.1.1.4'

loop_
_geom_angle_atom_site_label_1
_geom_angle_atom_site_label_2
_geom_angle_atom_site_label_3
_geom_angle_site_symmetry_1
_geom_angle_site_symmetry_3
_geom_angle
Pb3 La1 Zn4 3_655 17 97.62(3)
Pb3 La1 Pb4 3_655 17 97.62(3)
Zn4 La1 Pb4 17 17 0.0
Pb3 La1 Pb4 3_655 . 97.62(3)
Zn4 La1 Pb4 17 . 56.46(2)
Pb4 La1 Pb4 17 . 56.46(2)
Pb3 La1 Pb3 3_655 17_565 165.81(4)
Zn4 La1 Pb3 17 17_565 94.87(3)
Pb4 La1 Pb3 17 17_565 94.87(3)
Pb4 La1 Pb3 . 17_565 94.87(3)
Pb3 La1 La1 3_655 31 57.30(2)
Zn4 La1 La1 17 31 143.576(15)
Pb4 La1 La1 17 31 143.576(15)
Pb4 La1 La1 . 31 143.576(15)
Pb3 La1 La1 17_565 31 108.51(2)
Pb3 La1 Pb3 3_655 27_455 79.94(3)
Zn4 La1 Pb3 17 27_455 147.35(3)
Pb4 La1 Pb3 17 27_455 147.35(3)
Pb4 La1 Pb3 . 27_455 91.356(15)
Pb3 La1 Pb3 17_565 27_455 93.10(3)
La1 La1 Pb3 31 27_455 60.650(17)
Pb3 La1 Pb3 3_655 27_454 79.94(3)
Zn4 La1 Pb3 17 27_454 91.356(15)
Pb4 La1 Pb3 17 27_454 91.356(15)
Pb4 La1 Pb3 . 27_454 147.35(3)
Pb3 La1 Pb3 17_565 27_454 93.10(3)
La1 La1 Pb3 31 27_454 60.650(17)
Pb3 La1 Pb3 27_455 27_454 119.78(3)
Pb3 La1 La1 3_655 5_554 122.81(3)
Zn4 La1 La1 17 5_554 55.363(14)
Pb4 La1 La1 17 5_554 55.363(14)
Pb4 La1 La1 . 5_554 102.64(3)
Pb3 La1 La1 17_565 5_554 60.24(3)
La1 La1 La1 31 5_554 113.086(18)
Pb3 La1 La1 27_455 5_554 150.47(3)
Pb3 La1 La1 27_454 5_554 55.274(16)
Pb3 La1 La1 3_655 5 122.81(3)
Zn4 La1 La1 17 5 102.64(3)
Pb4 La1 La1 17 5 102.64(3)
Pb4 La1 La1 . 5 55.363(14)
Pb3 La1 La1 17_565 5 60.24(3)
La1 La1 La1 31 5 113.086(18)
Pb3 La1 La1 27_455 5 55.274(16)
Pb3 La1 La1 27_454 5 150.47(3)
La1 La1 La1 5_554 5 112.64(6)
Pb3 La1 La1 3_655 7_554 59.42(3)
Zn4 La1 La1 17 7_554 53.576(15)
Pb4 La1 La1 17 7_554 53.576(15)
Pb4 La1 La1 . 7_554 99.20(3)
Pb3 La1 La1 17_565 7_554 124.98(2)
La1 La1 La1 31 7_554 90.0
Pb3 La1 La1 27_455 7_554 138.92(3)
Pb3 La1 La1 27_454 7_554 51.362(18)
La1 La1 La1 5_554 7_554 64.79(2)
La1 La1 La1 5 7_554 154.150(9)
La2 La2 La2 17_566 17_565 180.0
La2 La2 Pb3 17_566 17_565 118.679(10)
La2 La2 Pb3 17_565 17_565 61.321(10)
La2 La2 Pb3 17_566 . 118.679(10)
La2 La2 Pb3 17_565 . 61.321(10)
Pb3 La2 Pb3 17_565 . 122.64(2)
La2 La2 Pb3 17_566 27_455 61.321(10)
La2 La2 Pb3 17_565 27_455 118.679(10)
Pb3 La2 Pb3 17_565 27_455 103.315(9)
Pb3 La2 Pb3 . 27_455 103.315(9)
La2 La2 Pb3 17_566 11 61.321(10)
La2 La2 Pb3 17_565 11 118.679(10)
Pb3 La2 Pb3 17_565 11 103.315(9)
Pb3 La2 Pb3 . 11 103.315(9)
Pb3 La2 Pb3 27_455 11 122.64(2)
La2 La2 La1 17_566 21_566 67.078(8)
La2 La2 La1 17_565 21_566 112.922(8)
Pb3 La2 La1 17_565 21_566 153.655(15)
Pb3 La2 La1 . 21_566 58.513(15)
Pb3 La2 La1 27_455 21_566 101.555(15)
Pb3 La2 La1 11 21_566 54.961(15)
La2 La2 La1 17_566 11 67.078(8)
La2 La2 La1 17_565 11 112.922(8)
Pb3 La2 La1 17_565 11 153.655(15)
Pb3 La2 La1 . 11 58.513(15)
Pb3 La2 La1 27_455 11 54.961(15)
Pb3 La2 La1 11 11 101.555(15)
La1 La2 La1 21_566 11 52.38(3)
La2 La2 La1 17_566 15_454 112.922(8)
La2 La2 La1 17_565 15_454 67.078(8)
Pb3 La2 La1 17_565 15_454 54.961(15)
Pb3 La2 La1 . 15_454 101.555(15)
Pb3 La2 La1 27_455 15_454 153.655(15)
Pb3 La2 La1 11 15_454 58.513(15)
La1 La2 La1 21_566 15_454 98.725(6)
La1 La2 La1 11 15_454 149.92(3)
La2 La2 La1 17_566 27_455 67.078(8)
La2 La2 La1 17_565 27_455 112.922(8)
Pb3 La2 La1 17_565 27_455 58.513(15)
Pb3 La2 La1 . 27_455 153.655(15)
Pb3 La2 La1 27_455 27_455 101.555(15)
Pb3 La2 La1 11 27_455 54.961(15)
La1 La2 La1 21_566 27_455 107.88(3)
La1 La2 La1 11 27_455 134.156(16)
La1 La2 La1 15_454 27_455 55.81(2)
La2 La2 La1 17_566 17_565 112.922(8)
La2 La2 La1 17_565 17_565 67.078(8)
Pb3 La2 La1 17_565 17_565 101.555(15)
Pb3 La2 La1 . 17_565 54.961(15)
Pb3 La2 La1 27_455 17_565 153.655(15)
Pb3 La2 La1 11 17_565 58.513(15)
La1 La2 La1 21_566 17_565 55.81(2)
La1 La2 La1 11 17_565 98.725(6)
La1 La2 La1 15_454 17_565 52.38(3)
La1 La2 La1 27_455 17_565 98.725(6)
La2 La2 La1 17_566 . 112.922(8)
La2 La2 La1 17_565 . 67.078(8)
Pb3 La2 La1 17_565 . 54.961(15)
Pb3 La2 La1 . . 101.555(15)
Pb3 La2 La1 27_455 . 58.513(15)
Pb3 La2 La1 11 . 153.655(15)
La1 La2 La1 21_566 . 149.92(3)
La1 La2 La1 11 . 98.725(6)
La1 La2 La1 15_454 . 107.88(3)
La1 La2 La1 27_455 . 98.725(6)
La1 La2 La1 17_565 . 134.156(16)
La2 Pb3 La2 17_565 . 57.36(2)
La2 Pb3 La1 17_565 19_565 137.584(15)
La2 Pb3 La1 . 19_565 137.584(15)
La2 Pb3 La1 17_565 13_554 137.584(15)
La2 Pb3 La1 . 13_554 137.584(15)
La1 Pb3 La1 19_565 13_554 65.40(4)
La2 Pb3 La1 17_565 17_565 73.83(2)
La2 Pb3 La1 . 17_565 73.83(2)
La1 Pb3 La1 19_565 17_565 75.81(4)
La1 Pb3 La1 13_554 17_565 141.21(2)
La2 Pb3 La1 17_565 31 73.83(2)
La2 Pb3 La1 . 31 73.83(2)
La1 Pb3 La1 19_565 31 141.21(2)
La1 Pb3 La1 13_554 31 75.81(4)
La1 Pb3 La1 17_565 31 142.98(5)
La2 Pb3 La1 17_565 21_566 120.60(3)
La2 Pb3 La1 . 21_566 71.26(2)
La1 Pb3 La1 19_565 21_566 69.21(3)
La1 Pb3 La1 13_554 21_566 100.06(3)
La1 Pb3 La1 17_565 21_566 64.48(2)
La1 Pb3 La1 31 21_566 119.919(19)
La2 Pb3 La1 17_565 21_565 71.26(2)
La2 Pb3 La1 . 21_565 120.60(3)
La1 Pb3 La1 19_565 21_565 69.21(3)
La1 Pb3 La1 13_554 21_565 100.06(3)
La1 Pb3 La1 17_565 21_565 64.48(2)
La1 Pb3 La1 31 21_565 119.919(19)
La1 Pb3 La1 21_566 21_565 119.78(3)
La2 Pb3 La1 17_565 11 120.60(3)
La2 Pb3 La1 . 11 71.26(2)
La1 Pb3 La1 19_565 11 100.06(3)
La1 Pb3 La1 13_554 11 69.21(3)
La1 Pb3 La1 17_565 11 119.919(19)
La1 Pb3 La1 31 11 64.48(2)
La1 Pb3 La1 21_566 11 58.70(3)
La1 Pb3 La1 21_565 11 167.71(4)
La2 Pb3 La1 17_565 11_554 71.26(2)
La2 Pb3 La1 . 11_554 120.60(3)
La1 Pb3 La1 19_565 11_554 100.06(3)
La1 Pb3 La1 13_554 11_554 69.21(3)
La1 Pb3 La1 17_565 11_554 119.919(19)
La1 Pb3 La1 31 11_554 64.48(2)
La1 Pb3 La1 21_566 11_554 167.71(4)
La1 Pb3 La1 21_565 11_554 58.70(3)
La1 Pb3 La1 11 11_554 119.78(3)
Zn4 Pb4 Zn4 17_556 17 180.0
Zn4 Pb4 Pb4 17_556 17_556 0.0
Zn4 Pb4 Pb4 17 17_556 180.0
Zn4 Pb4 Pb4 17_556 17 180.0
Zn4 Pb4 Pb4 17 17 0.0
Pb4 Pb4 Pb4 17_556 17 180.0
Zn4 Pb4 La1 17_556 7 61.771(11)
Zn4 Pb4 La1 17 7 118.229(11)
Pb4 Pb4 La1 17_556 7 61.771(11)
Pb4 Pb4 La1 17 7 118.229(11)
Zn4 Pb4 La1 17_556 17 118.229(11)
Zn4 Pb4 La1 17 17 61.771(11)
Pb4 Pb4 La1 17_556 17 118.229(11)
Pb4 Pb4 La1 17 17 61.771(11)
La1 Pb4 La1 7 17 137.93(4)
Zn4 Pb4 La1 17_556 5 61.771(11)
Zn4 Pb4 La1 17 5 118.229(11)
Pb4 Pb4 La1 17_556 5 61.771(11)
Pb4 Pb4 La1 17 5 118.229(11)
La1 Pb4 La1 7 5 77.072(9)
La1 Pb4 La1 17 5 143.26(4)
Zn4 Pb4 La1 17_556 . 118.229(11)
Zn4 Pb4 La1 17 . 61.771(11)
Pb4 Pb4 La1 17_556 . 118.229(11)
Pb4 Pb4 La1 17 . 61.771(11)
La1 Pb4 La1 7 . 72.85(3)
La1 Pb4 La1 17 . 123.54(2)
La1 Pb4 La1 5 . 69.27(3)
Zn4 Pb4 La1 17_556 19 118.229(11)
Zn4 Pb4 La1 17 19 61.771(11)
Pb4 Pb4 La1 17_556 19 118.229(11)
Pb4 Pb4 La1 17 19 61.771(11)
La1 Pb4 La1 7 19 69.27(3)
La1 Pb4 La1 17 19 77.072(9)
La1 Pb4 La1 5 19 137.93(4)
La1 Pb4 La1 . 19 77.072(9)
Zn4 Pb4 La1 17_556 3 118.229(11)
Zn4 Pb4 La1 17 3 61.771(11)
Pb4 Pb4 La1 17_556 3 118.229(11)
Pb4 Pb4 La1 17 3 61.771(11)
La1 Pb4 La1 7 3 143.26(4)
La1 Pb4 La1 17 3 77.072(9)
La1 Pb4 La1 5 3 72.85(3)
La1 Pb4 La1 . 3 77.072(10)
La1 Pb4 La1 19 3 123.54(2)
Zn4 Pb4 La1 17_556 23_556 61.771(11)
Zn4 Pb4 La1 17 23_556 118.229(11)
Pb4 Pb4 La1 17_556 23_556 61.771(11)
Pb4 Pb4 La1 17 23_556 118.229(11)
La1 Pb4 La1 7 23_556 123.54(2)
La1 Pb4 La1 17 23_556 72.85(3)
La1 Pb4 La1 5 23_556 77.072(9)
La1 Pb4 La1 . 23_556 137.93(4)
La1 Pb4 La1 19 23_556 143.26(4)
La1 Pb4 La1 3 23_556 69.27(3)
Zn4 Pb4 La1 17_556 21_556 61.771(11)
Zn4 Pb4 La1 17 21_556 118.229(11)
Pb4 Pb4 La1 17_556 21_556 61.771(11)
Pb4 Pb4 La1 17 21_556 118.229(11)
La1 Pb4 La1 7 21_556 77.072(9)
La1 Pb4 La1 17 21_556 69.27(3)
La1 Pb4 La1 5 21_556 123.54(2)
La1 Pb4 La1 . 21_556 143.26(4)
La1 Pb4 La1 19 21_556 72.85(3)
La1 Pb4 La1 3 21_556 137.93(4)
La1 Pb4 La1 23_556 21_556 77.072(9)

loop_
_geom_bond_atom_site_label_1
_geom_bond_atom_site_label_2
_geom_bond_site_symmetry_2
_geom_bond_distance
La1 Pb3 3_655 3.3394(14)
La1 Zn4 17 3.3658(11)
La1 Pb4 17 3.3658(11)
La1 Pb4 . 3.3658(11)
La1 Pb3 17_565 3.4846(12)
La1 La1 31 3.608(2)
La1 Pb3 27_455 3.6807(8)
La1 Pb3 27_454 3.6807(8)
La1 La1 5_554 3.8261(13)
La1 La1 5 3.8261(13)
La1 La1 7_554 3.9969(14)
La2 La2 17_566 3.1840(7)
La2 La2 17_565 3.1840(6)
La2 Pb3 17_565 3.3173(9)
La2 Pb3 . 3.3173(9)
La2 Pb3 27_455 3.3173(9)
La2 Pb3 11 3.3173(9)
La2 La1 21_566 4.0875(12)
La2 La1 11 4.0875(12)
La2 La1 15_454 4.0875(12)
La2 La1 27_455 4.0875(12)
La2 La1 17_565 4.0875(12)
Pb3 La2 17_565 3.3173(9)
Pb3 La1 19_565 3.3394(14)
Pb3 La1 13_554 3.3394(14)
Pb3 La1 17_565 3.4846(12)
Pb3 La1 31 3.4846(12)
Pb3 La1 21_566 3.6807(8)
Pb3 La1 21_565 3.6807(8)
Pb3 La1 11 3.6807(8)
Pb3 La1 11_554 3.6807(8)
Pb4 Zn4 17_556 3.1840(7)
Pb4 Zn4 17 3.1840(6)
Pb4 Pb4 17_556 3.1840(7)
Pb4 Pb4 17 3.1840(6)
Pb4 La1 7 3.3658(11)
Pb4 La1 17 3.3658(11)
Pb4 La1 5 3.3658(11)
Pb4 La1 19 3.3658(11)
Pb4 La1 3 3.3658(11)
Pb4 La1 23_556 3.3658(11)
Pb4 La1 21_556 3.3658(11)
